data_7032098
loop_
_publ_author_name
'Chutia, R.'
'Das, G.'

_publ_section_title
;
 Hydrogen and halogen bonding in a concerted act of anion recognition:
 F(-) induced atmospheric CO2 uptake by an iodophenyl functionalized
 simple urea receptor.
;
_journal_issue 41
_journal_name_full 'Dalton transactions (Cambridge, England : 2003)'
_journal_page_first 15628
_journal_page_last 15637
_journal_paper_doi 10.1039/c4dt00940a
_journal_volume 43
_journal_year 2014
_chemical_formula_moiety 'C13 H10 I2 N2 O, C16 H36 N, C H O3'
_chemical_formula_sum 'C30 H47 I2 N3 O4'
_chemical_formula_weight 767.51
_chemical_name_systematic
; 
 ? 
;
_space_group_IT_number 5
_symmetry_cell_setting monoclinic
_symmetry_space_group_name_Hall 'C 2y'
_symmetry_space_group_name_H-M 'C 1 2 1'
_atom_sites_solution_hydrogens geom
_atom_sites_solution_primary direct
_atom_sites_solution_secondary difmap
_audit_creation_method SHELXL-97
_cell_angle_alpha 90.00
_cell_angle_beta 96.4510(10)
_cell_angle_gamma 90.00
_cell_formula_units_Z 4
_cell_length_a 23.9471(7)
_cell_length_b 8.3931(2)
_cell_length_c 17.0344(5)
_cell_measurement_reflns_used 8754
_cell_measurement_temperature 298(2)
_cell_measurement_theta_max 23.64
_cell_measurement_theta_min 2.41
_cell_volume 3402.07(16)
_computing_cell_refinement 'Bruker SMART'
_computing_data_collection 'Bruker SMART'
_computing_data_reduction 'Bruker SAINT'
_computing_molecular_graphics 'Bruker SHELXTL'
_computing_publication_material 'Bruker SHELXTL'
_computing_structure_refinement 'SHELXL-97 (Sheldrick, 1997)'
_computing_structure_solution 'SHELXS-97 (Sheldrick, 1990)'
_diffrn_ambient_temperature 298(2)
_diffrn_measured_fraction_theta_full 0.994
_diffrn_measured_fraction_theta_max 0.994
_diffrn_measurement_device_type 'CCD area detector'
_diffrn_measurement_method 'phi and omega scans'
_diffrn_radiation_monochromator graphite
_diffrn_radiation_source 'fine-focus sealed tube'
_diffrn_radiation_type MoK\a
_diffrn_radiation_wavelength 0.71073
_diffrn_reflns_av_R_equivalents 0.0320
_diffrn_reflns_av_sigmaI/netI 0.0419
_diffrn_reflns_limit_h_max 27
_diffrn_reflns_limit_h_min -31
_diffrn_reflns_limit_k_max 11
_diffrn_reflns_limit_k_min -10
_diffrn_reflns_limit_l_max 19
_diffrn_reflns_limit_l_min -22
_diffrn_reflns_number 19895
_diffrn_reflns_theta_full 28.28
_diffrn_reflns_theta_max 28.28
_diffrn_reflns_theta_min 1.20
_exptl_absorpt_coefficient_mu 1.884
_exptl_absorpt_correction_T_max 0.658
_exptl_absorpt_correction_T_min 0.442
_exptl_absorpt_correction_type multi-scan
_exptl_crystal_colour colorless
_exptl_crystal_density_diffrn 1.498
_exptl_crystal_density_method 'not measured'
_exptl_crystal_description block
_exptl_crystal_F_000 1544.0
_exptl_crystal_size_max 0.41
_exptl_crystal_size_mid 0.35
_exptl_crystal_size_min 0.22
_refine_diff_density_max 0.958
_refine_diff_density_min -0.563
_refine_diff_density_rms 0.057
_refine_ls_abs_structure_details 'Flack H D (1983), Acta Cryst. A39, 876-881'
_refine_ls_abs_structure_Flack 1.01(3)
_refine_ls_extinction_method none
_refine_ls_goodness_of_fit_ref 1.074
_refine_ls_hydrogen_treatment mixed
_refine_ls_matrix_type full
_refine_ls_number_parameters 384
_refine_ls_number_reflns 6242
_refine_ls_number_restraints 66
_refine_ls_restrained_S_all 1.070
_refine_ls_R_factor_all 0.0604
_refine_ls_R_factor_gt 0.0421
_refine_ls_shift/su_max 0.000
_refine_ls_shift/su_mean 0.000
_refine_ls_structure_factor_coef Fsqd
_refine_ls_weighting_details 'calc w=1/[\s^2^(Fo^2^)+(0.0650P)^2^+0.6092P] where P=(Fo^2^+2Fc^2^)/3'
_refine_ls_weighting_scheme calc
_refine_ls_wR_factor_gt 0.1107
_refine_ls_wR_factor_ref 0.1203
_reflns_number_gt 4629
_reflns_number_total 8369
_reflns_threshold_expression >2sigma(I)
_cod_data_source_file c4dt00940a2.cif
_cod_data_source_block I-U_HCO3
_cod_depositor_comments
;
The following automatic conversions were performed:

'_symmetry_cell_setting' value 'Monoclinic' changed to 'monoclinic'
according to
/usr/data/users/saulius/crontab/automatic-downloads/rss-feeds/RSC/lib/dictionaries/cif_core.dic
dictionary named 'cif_core.dic' version 2.4.2 from 2011-04-26.

Automatic conversion script
Id: cif_fix_values 2281 2013-09-26 08:29:07Z andrius 

 Adding full bibliography for 7032097--7032101.cif.
;
_cod_original_sg_symbol_H-M 'C 2'
_cod_database_code 7032098

loop_
_symmetry_equiv_pos_as_xyz
'x, y, z'
'-x, y, -z'
'x+1/2, y+1/2, z'
'-x+1/2, y+1/2, -z'

loop_
_atom_site_label
_atom_site_type_symbol
_atom_site_fract_x
_atom_site_fract_y
_atom_site_fract_z
_atom_site_U_iso_or_equiv
_atom_site_adp_type
_atom_site_occupancy
_atom_site_symmetry_multiplicity
_atom_site_calc_flag
_atom_site_refinement_flags
_atom_site_disorder_assembly
_atom_site_disorder_group
C28 C 0.5643(7) 0.009(2) 0.3864(9) 0.104(3) Uani 0.61 1 d PDU A 1
H28A H 0.5911 -0.0601 0.4170 0.124 Uiso 0.61 1 calc PR A 1
H28B H 0.5415 -0.0566 0.3482 0.124 Uiso 0.61 1 calc PR A 1
C29 C 0.5950(8) 0.1326(17) 0.3441(9) 0.103(3) Uani 0.61 1 d PDU A 1
H29A H 0.5683 0.2082 0.3186 0.124 Uiso 0.61 1 calc PR A 1
H29B H 0.6206 0.1904 0.3822 0.124 Uiso 0.61 1 calc PR A 1
C30 C 0.6276(7) 0.0577(18) 0.2833(9) 0.107(3) Uani 0.61 1 d PDU A 1
H30A H 0.6454 0.1395 0.2556 0.161 Uiso 0.61 1 calc PR A 1
H30B H 0.6024 -0.0021 0.2465 0.161 Uiso 0.61 1 calc PR A 1
H30C H 0.6556 -0.0122 0.3090 0.161 Uiso 0.61 1 calc PR A 1
C28D C 0.5400(13) 0.010(3) 0.3666(11) 0.105(4) Uani 0.39 1 d PDU A 2
H28C H 0.5641 -0.0800 0.3822 0.126 Uiso 0.39 1 calc PR A 2
H28D H 0.5052 -0.0331 0.3406 0.126 Uiso 0.39 1 calc PR A 2
C29C C 0.5675(9) 0.102(3) 0.3053(14) 0.105(3) Uani 0.39 1 d PDU A 2
H29C H 0.5602 0.0493 0.2545 0.126 Uiso 0.39 1 calc PR A 2
H29D H 0.5518 0.2084 0.3003 0.126 Uiso 0.39 1 calc PR A 2
C30C C 0.6295(10) 0.112(4) 0.3287(17) 0.111(4) Uani 0.39 1 d PDU A 2
H30D H 0.6366 0.1661 0.3784 0.167 Uiso 0.39 1 calc PR A 2
H30E H 0.6468 0.1691 0.2891 0.167 Uiso 0.39 1 calc PR A 2
H30F H 0.6449 0.0061 0.3337 0.167 Uiso 0.39 1 calc PR A 2
I2 I 0.192727(17) 0.32763(5) 0.11286(3) 0.08485(19) Uani 1 1 d . . .
I1 I 0.73749(2) 0.49435(9) 0.54592(3) 0.1004(2) Uani 1 1 d . . .
C8 C 0.3833(2) 0.5021(8) 0.2066(3) 0.0485(12) Uani 1 1 d . . .
C2 C 0.5665(3) 0.5081(8) 0.4330(3) 0.0577(14) Uani 1 1 d . . .
H2 H 0.5312 0.4853 0.4482 0.069 Uiso 1 1 calc R . .
C3 C 0.6131(3) 0.4871(9) 0.4859(3) 0.0629(15) Uani 1 1 d . . .
H3 H 0.6095 0.4465 0.5358 0.076 Uiso 1 1 calc R . .
C11 C 0.2744(2) 0.4037(8) 0.1518(4) 0.0590(15) Uani 1 1 d . . .
C12 C 0.3063(2) 0.4895(9) 0.1040(4) 0.0648(15) Uani 1 1 d . . .
H12 H 0.2913 0.5142 0.0527 0.078 Uiso 1 1 calc R . .
C1 C 0.5708(2) 0.5635(7) 0.3565(3) 0.0504(14) Uani 1 1 d . . .
C13 C 0.3593(2) 0.5386(8) 0.1308(3) 0.0573(15) Uani 1 1 d . . .
H13 H 0.3797 0.5975 0.0976 0.069 Uiso 1 1 calc R . .
C4 C 0.6656(3) 0.5259(8) 0.4654(3) 0.0624(16) Uani 1 1 d . . .
C7 C 0.4725(2) 0.5202(8) 0.2963(3) 0.0519(13) Uani 1 1 d . . .
C5 C 0.6703(3) 0.5855(9) 0.3894(4) 0.0686(18) Uani 1 1 d . . .
H5 H 0.7053 0.6138 0.3751 0.082 Uiso 1 1 calc R . .
C10 C 0.2971(3) 0.3708(8) 0.2272(4) 0.073(2) Uani 1 1 d . . .
H10 H 0.2762 0.3136 0.2604 0.088 Uiso 1 1 calc R . .
C9 C 0.3510(3) 0.4217(9) 0.2551(4) 0.0681(18) Uani 1 1 d . . .
H9 H 0.3653 0.4008 0.3071 0.082 Uiso 1 1 calc R . .
N2 N 0.43865(19) 0.5545(6) 0.2291(3) 0.0541(12) Uani 1 1 d . . .
H2N H 0.4528 0.6159 0.1960 0.065 Uiso 1 1 calc R . .
N1 N 0.52454(19) 0.5863(6) 0.2987(3) 0.0568(12) Uani 1 1 d . . .
H1N H 0.5298 0.6494 0.2604 0.068 Uiso 1 1 calc R . .
O1 O 0.45760(17) 0.4375(6) 0.3500(2) 0.0718(13) Uani 1 1 d . . .
N3 N 0.5000 0.2130(7) 0.0000 0.0573(18) Uani 1 2 d S . .
C15 C 0.4528(3) 0.3224(9) -0.0354(4) 0.0680(16) Uani 1 1 d . . .
H15A H 0.4451 0.3983 0.0050 0.082 Uiso 1 1 calc R . .
H15B H 0.4667 0.3825 -0.0778 0.082 Uiso 1 1 calc R . .
C16 C 0.3979(3) 0.2464(8) -0.0675(4) 0.0746(19) Uani 1 1 d . . .
H16A H 0.3807 0.1959 -0.0250 0.090 Uiso 1 1 calc R . .
H16B H 0.4045 0.1655 -0.1061 0.090 Uiso 1 1 calc R . .
C19 C 0.4801(3) 0.1012(7) 0.0619(3) 0.0619(17) Uani 1 1 d . . .
H19B H 0.4513 0.0316 0.0360 0.074 Uiso 1 1 calc R . .
H19A H 0.5114 0.0347 0.0826 0.074 Uiso 1 1 calc R . .
C20 C 0.4567(4) 0.1819(9) 0.1304(4) 0.083(2) Uani 1 1 d . . .
H20B H 0.4300 0.2637 0.1109 0.100 Uiso 1 1 calc R . .
H20A H 0.4868 0.2319 0.1645 0.100 Uiso 1 1 calc R . .
C6 C 0.6232(2) 0.6020(8) 0.3361(4) 0.0616(17) Uani 1 1 d . . .
H6 H 0.6267 0.6397 0.2855 0.074 Uiso 1 1 calc R . .
O3 O 0.48630(15) 0.6715(5) 0.0903(2) 0.0552(9) Uani 1 1 d . . .
O2 O 0.5580(2) 0.7553(7) 0.1730(2) 0.0794(13) Uani 1 1 d . . .
C14 C 0.5356(2) 0.7240(7) 0.1063(3) 0.0502(14) Uani 1 1 d . . .
O4 O 0.56578(15) 0.7513(5) 0.0466(2) 0.0558(10) Uani 1 1 d . . .
H4O H 0.5494 0.7142 0.0058 0.084 Uiso 1 1 calc R . .
N4 N 0.5000 -0.0160(9) 0.5000 0.0652(19) Uani 1 2 d S . .
C24 C 0.4049(3) -0.0406(10) 0.4119(4) 0.084(2) Uani 1 1 d . . .
H24A H 0.3831 0.0116 0.4492 0.100 Uiso 1 1 calc R . .
H24B H 0.4175 0.0401 0.3772 0.100 Uiso 1 1 calc R . .
C17 C 0.3596(3) 0.3738(9) -0.1057(6) 0.099(3) Uani 1 1 d . . .
H17A H 0.3751 0.4134 -0.1521 0.119 Uiso 1 1 calc R . .
H17B H 0.3584 0.4619 -0.0690 0.119 Uiso 1 1 calc R . .
C18 C 0.3000(4) 0.3156(16) -0.1298(6) 0.121(3) Uani 1 1 d . . .
H18A H 0.3003 0.2361 -0.1702 0.181 Uiso 1 1 calc R . .
H18B H 0.2769 0.4035 -0.1496 0.181 Uiso 1 1 calc R . .
H18C H 0.2850 0.2704 -0.0847 0.181 Uiso 1 1 calc R . .
C22 C 0.3729(5) -0.0038(18) 0.1331(7) 0.138(4) Uani 1 1 d . . .
H22A H 0.3447 0.0772 0.1335 0.207 Uiso 1 1 calc R . .
H22B H 0.3609 -0.0981 0.1583 0.207 Uiso 1 1 calc R . .
H22C H 0.3788 -0.0280 0.0796 0.207 Uiso 1 1 calc R . .
C21 C 0.4272(5) 0.0550(11) 0.1772(5) 0.105(3) Uani 1 1 d . . .
H21A H 0.4523 -0.0347 0.1885 0.126 Uiso 1 1 calc R . .
H21B H 0.4194 0.1003 0.2272 0.126 Uiso 1 1 calc R . .
C25 C 0.3682(3) -0.1619(13) 0.3635(5) 0.096(2) Uani 1 1 d . . .
H25A H 0.3888 -0.2038 0.3222 0.115 Uiso 1 1 calc R . .
H25B H 0.3604 -0.2500 0.3975 0.115 Uiso 1 1 calc R . .
C23 C 0.4555(3) -0.1240(8) 0.4562(4) 0.0720(19) Uani 1 1 d . . .
H23B H 0.4734 -0.1878 0.4187 0.086 Uiso 1 1 calc R . .
H23A H 0.4420 -0.1965 0.4943 0.086 Uiso 1 1 calc R . .
C26 C 0.3137(4) -0.0932(17) 0.3266(6) 0.133(4) Uani 1 1 d . . .
H26B H 0.2967 -0.0322 0.3653 0.199 Uiso 1 1 calc R . .
H26A H 0.2888 -0.1780 0.3076 0.199 Uiso 1 1 calc R . .
H26C H 0.3205 -0.0254 0.2833 0.199 Uiso 1 1 calc R . .
C27 C 0.5264(4) 0.0913(9) 0.4418(5) 0.084(2) Uani 1 1 d D . .
H27B H 0.5485 0.1722 0.4718 0.100 Uiso 1 1 calc R A 1
H27A H 0.4963 0.1455 0.4093 0.100 Uiso 1 1 calc R A 1

loop_
_atom_site_aniso_label
_atom_site_aniso_U_11
_atom_site_aniso_U_22
_atom_site_aniso_U_33
_atom_site_aniso_U_23
_atom_site_aniso_U_13
_atom_site_aniso_U_12
C28 0.132(9) 0.084(5) 0.104(6) -0.004(5) 0.054(6) -0.006(6)
C29 0.133(9) 0.086(5) 0.101(7) -0.005(5) 0.057(6) -0.008(6)
C30 0.136(9) 0.092(6) 0.102(7) -0.020(6) 0.051(7) -0.011(7)
C28D 0.132(9) 0.085(5) 0.107(7) -0.001(6) 0.054(7) -0.007(7)
C29C 0.133(9) 0.086(5) 0.105(7) -0.004(5) 0.053(6) -0.007(6)
C30C 0.136(9) 0.095(7) 0.111(8) -0.004(7) 0.047(8) -0.005(8)
I2 0.0487(2) 0.0691(3) 0.1330(4) -0.0030(3) -0.0058(2) -0.0123(2)
I1 0.0762(3) 0.1489(6) 0.0713(3) 0.0081(3) -0.0134(2) 0.0250(3)
C8 0.041(3) 0.051(3) 0.054(3) -0.007(3) 0.013(2) 0.001(3)
C2 0.059(4) 0.059(4) 0.055(3) -0.010(3) 0.007(3) -0.003(3)
C3 0.073(4) 0.067(4) 0.048(3) -0.003(3) 0.005(3) 0.006(4)
C11 0.046(3) 0.053(3) 0.076(4) -0.009(3) 0.000(3) -0.004(3)
C12 0.046(3) 0.068(4) 0.079(3) 0.007(4) 0.001(3) 0.005(3)
C1 0.056(3) 0.046(3) 0.049(3) -0.006(3) 0.008(2) -0.003(3)
C13 0.042(3) 0.062(4) 0.068(3) 0.001(3) 0.007(3) -0.001(3)
C4 0.059(4) 0.066(4) 0.060(3) -0.002(3) -0.004(3) 0.014(3)
C7 0.049(3) 0.056(4) 0.053(3) -0.004(3) 0.015(2) -0.003(3)
C5 0.056(4) 0.090(5) 0.060(4) 0.003(3) 0.004(3) 0.003(4)
C10 0.056(4) 0.078(6) 0.088(5) 0.001(4) 0.023(3) -0.021(3)
C9 0.066(4) 0.087(5) 0.053(3) -0.002(3) 0.014(3) -0.011(4)
N2 0.047(3) 0.062(3) 0.053(2) -0.003(2) 0.004(2) -0.011(2)
N1 0.048(3) 0.068(3) 0.054(3) 0.007(2) 0.003(2) -0.012(2)
O1 0.055(2) 0.089(4) 0.071(3) 0.013(2) 0.006(2) -0.009(2)
N3 0.074(5) 0.024(3) 0.071(4) 0.000 -0.005(4) 0.000
C15 0.082(4) 0.034(3) 0.083(4) -0.001(4) -0.012(3) 0.001(4)
C16 0.084(5) 0.050(4) 0.085(4) 0.007(4) -0.011(4) -0.010(4)
C19 0.094(5) 0.037(3) 0.056(3) 0.007(3) 0.016(3) 0.008(3)
C20 0.125(6) 0.062(4) 0.066(4) -0.011(4) 0.019(4) 0.024(5)
C6 0.052(4) 0.076(5) 0.057(3) -0.002(3) 0.004(3) 0.000(3)
O3 0.041(2) 0.062(3) 0.064(2) -0.002(2) 0.0124(17) -0.009(2)
O2 0.073(3) 0.108(4) 0.054(2) 0.013(2) -0.009(2) -0.027(3)
C14 0.049(3) 0.043(3) 0.057(3) 0.011(3) 0.000(3) 0.002(3)
O4 0.042(2) 0.068(3) 0.056(2) 0.015(2) 0.0027(18) -0.0046(19)
N4 0.081(5) 0.038(4) 0.079(4) 0.000 0.021(4) 0.000
C24 0.089(5) 0.080(5) 0.084(4) 0.015(4) 0.018(4) 0.021(4)
C17 0.081(5) 0.077(6) 0.130(7) 0.002(5) -0.030(5) 0.000(4)
C18 0.103(6) 0.096(6) 0.152(8) 0.011(7) -0.035(6) 0.008(6)
C22 0.145(10) 0.134(9) 0.147(8) 0.001(9) 0.066(8) -0.009(9)
C21 0.149(8) 0.095(6) 0.080(5) 0.005(5) 0.054(6) 0.041(6)
C25 0.085(5) 0.098(6) 0.101(5) 0.019(6) -0.009(4) 0.005(6)
C23 0.080(4) 0.046(4) 0.090(5) -0.001(3) 0.009(4) 0.000(3)
C26 0.089(6) 0.198(12) 0.111(6) 0.041(7) 0.006(5) 0.021(7)
C27 0.103(6) 0.053(4) 0.099(5) 0.010(4) 0.029(5) -0.002(4)

loop_
_atom_type_symbol
_atom_type_description
_atom_type_scat_dispersion_real
_atom_type_scat_dispersion_imag
_atom_type_scat_source
C C 0.0033 0.0016 'International Tables Vol C Tables 4.2.6.8 and 6.1.1.4'
H H 0.0000 0.0000 'International Tables Vol C Tables 4.2.6.8 and 6.1.1.4'
N N 0.0061 0.0033 'International Tables Vol C Tables 4.2.6.8 and 6.1.1.4'
O O 0.0106 0.0060 'International Tables Vol C Tables 4.2.6.8 and 6.1.1.4'
F F 0.0171 0.0103 'International Tables Vol C Tables 4.2.6.8 and 6.1.1.4'
I I -0.4742 1.8119 'International Tables Vol C Tables 4.2.6.8 and 6.1.1.4'

loop_
_geom_angle_atom_site_label_1
_geom_angle_atom_site_label_2
_geom_angle_atom_site_label_3
_geom_angle
_geom_angle_site_symmetry_1
_geom_angle_site_symmetry_3
C29 C28 C27 109.5(11) . .
C29 C28 H28A 109.8 . .
C27 C28 H28A 109.8 . .
C29 C28 H28B 109.8 . .
C27 C28 H28B 109.8 . .
H28A C28 H28B 108.2 . .
C30 C29 C28 111.1(11) . .
C30 C29 H29A 109.4 . .
C28 C29 H29A 109.4 . .
C30 C29 H29B 109.4 . .
C28 C29 H29B 109.4 . .
H29A C29 H29B 108.0 . .
C29 C30 H30A 109.5 . .
C29 C30 H30B 109.5 . .
H30A C30 H30B 109.5 . .
C29 C30 H30C 109.5 . .
H30A C30 H30C 109.5 . .
H30B C30 H30C 109.5 . .
C29C C28D C27 120.4(18) . .
C29C C28D H28C 107.2 . .
C27 C28D H28C 107.2 . .
C29C C28D H28D 107.2 . .
C27 C28D H28D 107.2 . .
H28C C28D H28D 106.8 . .
C30C C29C C28D 110(2) . .
C30C C29C H29C 109.7 . .
C28D C29C H29C 109.7 . .
C30C C29C H29D 109.7 . .
C28D C29C H29D 109.7 . .
H29C C29C H29D 108.2 . .
C29C C30C H30D 109.5 . .
C29C C30C H30E 109.5 . .
H30D C30C H30E 109.5 . .
C29C C30C H30F 109.5 . .
H30D C30C H30F 109.5 . .
H30E C30C H30F 109.5 . .
C9 C8 C13 117.8(5) . .
C9 C8 N2 124.6(5) . .
C13 C8 N2 117.5(5) . .
C3 C2 C1 121.0(6) . .
C3 C2 H2 119.5 . .
C1 C2 H2 119.5 . .
C2 C3 C4 120.3(5) . .
C2 C3 H3 119.8 . .
C4 C3 H3 119.8 . .
C10 C11 C12 118.3(5) . .
C10 C11 I2 119.7(5) . .
C12 C11 I2 122.0(5) . .
C13 C12 C11 121.1(6) . .
C13 C12 H12 119.5 . .
C11 C12 H12 119.5 . .
C6 C1 C2 118.6(5) . .
C6 C1 N1 117.3(5) . .
C2 C1 N1 124.1(5) . .
C12 C13 C8 121.1(6) . .
C12 C13 H13 119.4 . .
C8 C13 H13 119.4 . .
C3 C4 C5 119.0(5) . .
C3 C4 I1 120.7(4) . .
C5 C4 I1 120.3(5) . .
O1 C7 N2 123.3(5) . .
O1 C7 N1 123.3(5) . .
N2 C7 N1 113.3(5) . .
C6 C5 C4 120.0(6) . .
C6 C5 H5 120.0 . .
C4 C5 H5 120.0 . .
C11 C10 C9 120.9(6) . .
C11 C10 H10 119.5 . .
C9 C10 H10 119.5 . .
C8 C9 C10 120.7(6) . .
C8 C9 H9 119.6 . .
C10 C9 H9 119.6 . .
C7 N2 C8 128.1(5) . .
C7 N2 H2N 115.9 . .
C8 N2 H2N 115.9 . .
C7 N1 C1 127.6(5) . .
C7 N1 H1N 116.2 . .
C1 N1 H1N 116.2 . .
C15 N3 C15 106.0(6) . 2_655
C15 N3 C19 111.8(4) . 2_655
C15 N3 C19 111.6(4) 2_655 2_655
C15 N3 C19 111.6(4) . .
C15 N3 C19 111.8(4) 2_655 .
C19 N3 C19 104.2(6) 2_655 .
C16 C15 N3 117.7(6) . .
C16 C15 H15A 107.9 . .
N3 C15 H15A 107.9 . .
C16 C15 H15B 107.9 . .
N3 C15 H15B 107.9 . .
H15A C15 H15B 107.2 . .
C15 C16 C17 108.7(6) . .
C15 C16 H16A 110.0 . .
C17 C16 H16A 110.0 . .
C15 C16 H16B 110.0 . .
C17 C16 H16B 110.0 . .
H16A C16 H16B 108.3 . .
C20 C19 N3 115.4(5) . .
C20 C19 H19B 108.4 . .
N3 C19 H19B 108.4 . .
C20 C19 H19A 108.4 . .
N3 C19 H19A 108.4 . .
H19B C19 H19A 107.5 . .
C19 C20 C21 108.7(6) . .
C19 C20 H20B 110.0 . .
C21 C20 H20B 110.0 . .
C19 C20 H20A 110.0 . .
C21 C20 H20A 110.0 . .
H20B C20 H20A 108.3 . .
C5 C6 C1 120.9(6) . .
C5 C6 H6 119.5 . .
C1 C6 H6 119.5 . .
O2 C14 O3 125.1(6) . .
O2 C14 O4 116.8(5) . .
O3 C14 O4 118.0(5) . .
C14 O4 H4O 109.5 . .
C27 N4 C27 107.8(7) . 2_656
C27 N4 C23 110.5(4) . .
C27 N4 C23 110.5(4) 2_656 .
C27 N4 C23 110.5(4) . 2_656
C27 N4 C23 110.5(4) 2_656 2_656
C23 N4 C23 107.3(7) . 2_656
C25 C24 C23 109.8(6) . .
C25 C24 H24A 109.7 . .
C23 C24 H24A 109.7 . .
C25 C24 H24B 109.7 . .
C23 C24 H24B 109.7 . .
H24A C24 H24B 108.2 . .
C16 C17 C18 113.3(8) . .
C16 C17 H17A 108.9 . .
C18 C17 H17A 108.9 . .
C16 C17 H17B 108.9 . .
C18 C17 H17B 108.9 . .
H17A C17 H17B 107.7 . .
C17 C18 H18A 109.5 . .
C17 C18 H18B 109.5 . .
H18A C18 H18B 109.5 . .
C17 C18 H18C 109.5 . .
H18A C18 H18C 109.5 . .
H18B C18 H18C 109.5 . .
C21 C22 H22A 109.5 . .
C21 C22 H22B 109.5 . .
H22A C22 H22B 109.5 . .
C21 C22 H22C 109.5 . .
H22A C22 H22C 109.5 . .
H22B C22 H22C 109.5 . .
C22 C21 C20 112.7(8) . .
C22 C21 H21A 109.1 . .
C20 C21 H21A 109.1 . .
C22 C21 H21B 109.1 . .
C20 C21 H21B 109.1 . .
H21A C21 H21B 107.8 . .
C26 C25 C24 113.0(9) . .
C26 C25 H25A 109.0 . .
C24 C25 H25A 109.0 . .
C26 C25 H25B 109.0 . .
C24 C25 H25B 109.0 . .
H25A C25 H25B 107.8 . .
C24 C23 N4 116.2(5) . .
C24 C23 H23B 108.2 . .
N4 C23 H23B 108.2 . .
C24 C23 H23A 108.2 . .
N4 C23 H23A 108.2 . .
H23B C23 H23A 107.4 . .
C25 C26 H26B 109.5 . .
C25 C26 H26A 109.5 . .
H26B C26 H26A 109.5 . .
C25 C26 H26C 109.5 . .
H26B C26 H26C 109.5 . .
H26A C26 H26C 109.5 . .
C28D C27 N4 115.3(11) . .
C28D C27 C28 24.0(15) . .
N4 C27 C28 116.5(8) . .
C28D C27 H27B 127.0 . .
N4 C27 H27B 108.2 . .
C28 C27 H27B 108.2 . .
C28D C27 H27A 86.9 . .
N4 C27 H27A 108.2 . .
C28 C27 H27A 108.2 . .
H27B C27 H27A 107.3 . .

loop_
_geom_bond_atom_site_label_1
_geom_bond_atom_site_label_2
_geom_bond_distance
_geom_bond_site_symmetry_2
C28 C29 1.505(9) .
C28 C27 1.546(17) .
C28 H28A 0.9700 .
C28 H28B 0.9700 .
C29 C30 1.502(9) .
C29 H29A 0.9700 .
C29 H29B 0.9700 .
C30 H30A 0.9600 .
C30 H30B 0.9600 .
C30 H30C 0.9600 .
C28D C29C 1.507(10) .
C28D C27 1.519(10) .
C28D H28C 0.9700 .
C28D H28D 0.9700 .
C29C C30C 1.495(10) .
C29C H29C 0.9700 .
C29C H29D 0.9700 .
C30C H30D 0.9600 .
C30C H30E 0.9600 .
C30C H30F 0.9600 .
I2 C11 2.094(6) .
I1 C4 2.093(6) .
C8 C9 1.371(8) .
C8 C13 1.389(8) .
C8 N2 1.407(7) .
C2 C3 1.365(8) .
C2 C1 1.399(8) .
C2 H2 0.9300 .
C3 C4 1.381(9) .
C3 H3 0.9300 .
C11 C10 1.365(9) .
C11 C12 1.379(9) .
C12 C13 1.364(8) .
C12 H12 0.9300 .
C1 C6 1.376(8) .
C1 N1 1.410(7) .
C13 H13 0.9300 .
C4 C5 1.405(8) .
C7 O1 1.233(7) .
C7 N2 1.359(7) .
C7 N1 1.360(7) .
C5 C6 1.375(9) .
C5 H5 0.9300 .
C10 C9 1.393(9) .
C10 H10 0.9300 .
C9 H9 0.9300 .
N2 H2N 0.8600 .
N1 H1N 0.8600 .
N3 C15 1.526(8) .
N3 C15 1.526(8) 2_655
N3 C19 1.528(7) 2_655
N3 C19 1.528(7) .
C15 C16 1.508(9) .
C15 H15A 0.9700 .
C15 H15B 0.9700 .
C16 C17 1.509(10) .
C16 H16A 0.9700 .
C16 H16B 0.9700 .
C19 C20 1.510(9) .
C19 H19B 0.9700 .
C19 H19A 0.9700 .
C20 C21 1.549(11) .
C20 H20B 0.9700 .
C20 H20A 0.9700 .
C6 H6 0.9300 .
O3 C14 1.261(6) .
O2 C14 1.229(7) .
C14 O4 1.333(7) .
O4 H4O 0.8200 .
N4 C27 1.527(8) .
N4 C27 1.527(8) 2_656
N4 C23 1.528(8) .
N4 C23 1.528(8) 2_656
C24 C25 1.524(12) .
C24 C23 1.525(10) .
C24 H24A 0.9700 .
C24 H24B 0.9700 .
C17 C18 1.521(11) .
C17 H17A 0.9700 .
C17 H17B 0.9700 .
C18 H18A 0.9600 .
C18 H18B 0.9600 .
C18 H18C 0.9600 .
C22 C21 1.508(14) .
C22 H22A 0.9600 .
C22 H22B 0.9600 .
C22 H22C 0.9600 .
C21 H21A 0.9700 .
C21 H21B 0.9700 .
C25 C26 1.500(11) .
C25 H25A 0.9700 .
C25 H25B 0.9700 .
C23 H23B 0.9700 .
C23 H23A 0.9700 .
C26 H26B 0.9600 .
C26 H26A 0.9600 .
C26 H26C 0.9600 .
C27 H27B 0.9700 .
C27 H27A 0.9700 .
